data_2241962
loop_
_publ_author_name
'Al-Najjar, Nada'
'Solan, Gregory A.'
'Singh, Kuldip'

_publ_section_title
;
 Crystal structure of
 (acetonitrile-\k<i>N</i>)iodido(2-(naphthalen-1-yl)-6-{1-[(2,4,6-trimethylphenyl)imino]ethyl}pyridine-\k^2^<i>N</i>,<i>N</i>')copper(I)
;
_journal_coeditor_code WM5341
_journal_issue 12
_journal_name_full 'Acta Crystallographica Section E'
_journal_page_first 1845
_journal_page_last 1847
_journal_paper_doi 10.1107/S2056989016018685
_journal_volume 72
_journal_year 2016
_chemical_formula_iupac '[Cu I (C2 H3 N) (C26 H24 N2)]'
_chemical_formula_moiety 'C28 H27 Cu I N3'
_chemical_formula_sum 'C28 H27 Cu I N3'
_chemical_formula_weight 595.97
_chemical_name_systematic
(Acetonitrile-\k<i>N</i>)iodido(2-(naphthalen-1-yl)-6-{1-[(2,4,6-trimethylphenyl)imino]ethyl}pyridine-\k^2^<i>N</i>,<i>N</i>')copper(I)
_space_group_IT_number 14
_symmetry_cell_setting monoclinic
_symmetry_space_group_name_Hall '-P 2ybc'
_symmetry_space_group_name_H-M 'P 1 21/c 1'
_atom_sites_solution_hydrogens geom
_atom_sites_solution_primary direct
_atom_sites_solution_secondary difmap
_audit_creation_method SHELXL-97
_cell_angle_alpha 90.00
_cell_angle_beta 103.942(3)
_cell_angle_gamma 90.00
_cell_formula_units_Z 4
_cell_length_a 14.689(3)
_cell_length_b 8.0775(15)
_cell_length_c 21.861(4)
_cell_measurement_reflns_used 639
_cell_measurement_temperature 150(2)
_cell_measurement_theta_max 23.179
_cell_measurement_theta_min 2.858
_cell_volume 2517.4(8)
_computing_cell_refinement
;
SAINT (Bruker, 2001)
;
_computing_data_collection
;
SMART (Bruker, 2001)
;
_computing_data_reduction
;
SAINT (Bruker, 2001)
;
_computing_molecular_graphics
;
SHELXTL (Sheldrick, 2008)
;
_computing_publication_material
;
SHELXTL (Sheldrick, 2008)
;
_computing_structure_refinement
;
SHELXL97 (Sheldrick, 2008)
;
_computing_structure_solution
;
SHELXS97 (Sheldrick, 2008)
;
_diffrn_ambient_temperature 150(2)
_diffrn_measured_fraction_theta_full 0.999
_diffrn_measured_fraction_theta_max 0.999
_diffrn_measurement_device_type
;
Bruker APEX 2000 CCD area detector
;
_diffrn_measurement_method 'phi and omega scans'
_diffrn_radiation_monochromator graphite
_diffrn_radiation_source 'fine-focus sealed tube'
_diffrn_radiation_type MoK\a
_diffrn_radiation_wavelength 0.71073
_diffrn_reflns_av_R_equivalents 0.1246
_diffrn_reflns_av_sigmaI/netI 0.1514
_diffrn_reflns_limit_h_max 17
_diffrn_reflns_limit_h_min -18
_diffrn_reflns_limit_k_max 9
_diffrn_reflns_limit_k_min -9
_diffrn_reflns_limit_l_max 26
_diffrn_reflns_limit_l_min -26
_diffrn_reflns_number 19143
_diffrn_reflns_theta_full 26.00
_diffrn_reflns_theta_max 26.00
_diffrn_reflns_theta_min 1.43
_exptl_absorpt_coefficient_mu 2.114
_exptl_absorpt_correction_T_max 0.862
_exptl_absorpt_correction_T_min 0.679
_exptl_absorpt_correction_type multi-scan
_exptl_absorpt_process_details
;
(<i>SADABS</i>; Bruker, 2001)
;
_exptl_crystal_colour orange
_exptl_crystal_density_diffrn 1.572
_exptl_crystal_density_method 'not measured'
_exptl_crystal_description needle
_exptl_crystal_F_000 1192
_exptl_crystal_size_max 0.25
_exptl_crystal_size_mid 0.07
_exptl_crystal_size_min 0.03
_refine_diff_density_max 1.129
_refine_diff_density_min -0.809
_refine_ls_extinction_method none
_refine_ls_goodness_of_fit_ref 0.769
_refine_ls_hydrogen_treatment constr
_refine_ls_matrix_type full
_refine_ls_number_parameters 303
_refine_ls_number_reflns 4936
_refine_ls_number_restraints 0
_refine_ls_restrained_S_all 0.769
_refine_ls_R_factor_all 0.0981
_refine_ls_R_factor_gt 0.0511
_refine_ls_shift/su_max 0.002
_refine_ls_shift/su_mean 0.000
_refine_ls_structure_factor_coef Fsqd
_refine_ls_weighting_details 'calc w=1/[\s^2^(Fo^2^)+(0.0178P)^2^+0.0000P] where P=(Fo^2^+2Fc^2^)/3'
_refine_ls_weighting_scheme calc
_refine_ls_wR_factor_gt 0.0746
_refine_ls_wR_factor_ref 0.0850
_reflns_number_gt 2757
_reflns_number_total 4936
_reflns_threshold_expression >2sigma(I)
_cod_data_source_file wm5341sup1.cif
_cod_data_source_block I
_cod_original_sg_symbol_H-M 'P 21/c'
_cod_database_code 2241962

loop_
_symmetry_equiv_pos_as_xyz
'x, y, z'
'-x, y+1/2, -z+1/2'
'-x, -y, -z'
'x, -y-1/2, z-1/2'

loop_
_atom_site_type_symbol
_atom_site_label
_atom_site_fract_x
_atom_site_fract_y
_atom_site_fract_z
_atom_site_U_iso_or_equiv
_atom_site_adp_type
_atom_site_calc_flag
_atom_site_refinement_flags
_atom_site_occupancy
_atom_site_symmetry_multiplicity
Cu Cu1 0.27041(5) 0.46133(9) 0.24724(3) 0.0280(2) Uani d . 1 1
I I1 0.27321(3) 0.69329(5) 0.16873(2) 0.03325(13) Uani d . 1 1
N N1 0.2948(3) 0.5389(6) 0.3410(2) 0.0241(12) Uani d . 1 1
N N2 0.1440(3) 0.3972(5) 0.2685(2) 0.0196(11) Uani d . 1 1
N N3 0.3532(3) 0.2768(6) 0.2390(2) 0.0307(13) Uani d . 1 1
C C1 0.3799(4) 0.6189(7) 0.3735(3) 0.0241(14) Uani d . 1 1
C C2 0.3847(4) 0.7897(8) 0.3723(3) 0.0277(15) Uani d . 1 1
C C3 0.4709(4) 0.8651(7) 0.3999(3) 0.0309(16) Uani d . 1 1
H H3 0.4755 0.9824 0.3996 0.037 Uiso calc R 1 1
C C4 0.5483(4) 0.7737(8) 0.4270(3) 0.0322(16) Uani d . 1 1
C C5 0.5416(4) 0.6047(8) 0.4277(3) 0.0335(16) Uani d . 1 1
H H5 0.5956 0.5412 0.4463 0.040 Uiso calc R 1 1
C C6 0.4569(4) 0.5231(7) 0.4015(3) 0.0293(15) Uani d . 1 1
C C7 0.2277(4) 0.5153(7) 0.3683(3) 0.0245(14) Uani d . 1 1
C C8 0.2289(4) 0.5595(7) 0.4358(2) 0.0293(15) Uani d . 1 1
H H8A 0.2892 0.6104 0.4560 0.044 Uiso calc R 1 1
H H8B 0.2200 0.4590 0.4588 0.044 Uiso calc R 1 1
H H8C 0.1781 0.6378 0.4363 0.044 Uiso calc R 1 1
C C9 0.1407(4) 0.4362(7) 0.3290(3) 0.0237(14) Uani d . 1 1
C C10 0.0617(4) 0.4098(7) 0.3511(3) 0.0246(14) Uani d . 1 1
H H10 0.0612 0.4389 0.3931 0.030 Uiso calc R 1 1
C C11 -0.0174(4) 0.3404(7) 0.3115(3) 0.0260(15) Uani d . 1 1
H H11 -0.0723 0.3197 0.3260 0.031 Uiso calc R 1 1
C C12 -0.0143(4) 0.3028(7) 0.2511(3) 0.0249(14) Uani d . 1 1
H H12 -0.0679 0.2569 0.2230 0.030 Uiso calc R 1 1
C C13 0.0668(4) 0.3312(7) 0.2308(3) 0.0224(14) Uani d . 1 1
C C14 0.0726(4) 0.2803(7) 0.1655(3) 0.0193(13) Uani d . 1 1
C C15 0.1401(4) 0.1717(7) 0.1593(3) 0.0281(15) Uani d . 1 1
H H15 0.1865 0.1391 0.1956 0.034 Uiso calc R 1 1
C C16 0.1429(4) 0.1057(7) 0.0993(3) 0.0282(15) Uani d . 1 1
H H16 0.1905 0.0295 0.0955 0.034 Uiso calc R 1 1
C C17 0.0766(4) 0.1533(7) 0.0478(3) 0.0303(16) Uani d . 1 1
H H17 0.0781 0.1087 0.0079 0.036 Uiso calc R 1 1
C C18 0.0056(4) 0.2669(7) 0.0517(3) 0.0244(15) Uani d . 1 1
C C19 0.0043(4) 0.3361(7) 0.1116(3) 0.0224(14) Uani d . 1 1
C C20 -0.0648(4) 0.4581(7) 0.1131(3) 0.0266(15) Uani d . 1 1
H H20 -0.0671 0.5070 0.1522 0.032 Uiso calc R 1 1
C C21 -0.1273(4) 0.5060(7) 0.0600(3) 0.0305(16) Uani d . 1 1
H H21 -0.1712 0.5906 0.0626 0.037 Uiso calc R 1 1
C C22 -0.1293(4) 0.4334(8) 0.0006(3) 0.0337(16) Uani d . 1 1
H H22 -0.1754 0.4644 -0.0361 0.040 Uiso calc R 1 1
C C23 -0.0625(4) 0.3175(7) -0.0021(3) 0.0294(15) Uani d . 1 1
H H23 -0.0620 0.2693 -0.0417 0.035 Uiso calc R 1 1
C C24 0.3003(4) 0.8937(7) 0.3427(3) 0.0347(17) Uani d . 1 1
H H24A 0.2747 0.8572 0.2992 0.052 Uiso calc R 1 1
H H24B 0.3189 1.0102 0.3428 0.052 Uiso calc R 1 1
H H24C 0.2524 0.8811 0.3668 0.052 Uiso calc R 1 1
C C25 0.6418(4) 0.8592(8) 0.4547(3) 0.051(2) Uani d . 1 1
H H25A 0.6356 0.9314 0.4895 0.076 Uiso calc R 1 1
H H25B 0.6598 0.9255 0.4220 0.076 Uiso calc R 1 1
H H25C 0.6901 0.7755 0.4704 0.076 Uiso calc R 1 1
C C26 0.4524(4) 0.3376(7) 0.4039(3) 0.0379(17) Uani d . 1 1
H H26A 0.5139 0.2910 0.4037 0.057 Uiso calc R 1 1
H H26B 0.4055 0.2970 0.3672 0.057 Uiso calc R 1 1
H H26C 0.4347 0.3036 0.4426 0.057 Uiso calc R 1 1
C C27 0.4029(4) 0.1710(8) 0.2387(3) 0.0284(15) Uani d . 1 1
C C28 0.4682(4) 0.0349(7) 0.2396(3) 0.0367(17) Uani d . 1 1
H H28A 0.5068 0.0200 0.2825 0.055 Uiso calc R 1 1
H H28B 0.5088 0.0601 0.2112 0.055 Uiso calc R 1 1
H H28C 0.4330 -0.0670 0.2257 0.055 Uiso calc R 1 1

loop_
_atom_site_aniso_label
_atom_site_aniso_U_11
_atom_site_aniso_U_22
_atom_site_aniso_U_33
_atom_site_aniso_U_12
_atom_site_aniso_U_13
_atom_site_aniso_U_23
Cu1 0.0280(4) 0.0304(5) 0.0269(4) -0.0010(4) 0.0089(4) -0.0029(4)
I1 0.0350(2) 0.0339(3) 0.0303(2) 0.0026(2) 0.00674(18) 0.0044(2)
N1 0.024(3) 0.027(3) 0.021(3) -0.003(2) 0.002(2) -0.003(2)
N2 0.018(3) 0.021(3) 0.018(3) 0.001(2) 0.000(2) 0.003(2)
N3 0.025(3) 0.033(3) 0.037(3) 0.004(3) 0.012(3) -0.002(3)
C1 0.022(4) 0.032(4) 0.017(3) -0.005(3) 0.002(3) -0.002(3)
C2 0.038(4) 0.029(4) 0.017(3) -0.007(3) 0.009(3) -0.006(3)
C3 0.040(4) 0.025(4) 0.028(4) -0.013(3) 0.008(3) -0.006(3)
C4 0.024(4) 0.042(5) 0.028(4) -0.008(3) 0.001(3) 0.007(3)
C5 0.033(4) 0.033(4) 0.028(4) -0.004(3) -0.004(3) -0.001(3)
C6 0.036(4) 0.028(4) 0.022(4) -0.009(3) 0.003(3) 0.002(3)
C7 0.029(4) 0.018(3) 0.025(4) -0.003(3) 0.005(3) -0.003(3)
C8 0.018(3) 0.039(4) 0.030(4) -0.008(3) 0.005(3) 0.002(3)
C9 0.027(4) 0.015(3) 0.027(4) -0.001(3) 0.003(3) 0.007(3)
C10 0.029(4) 0.024(4) 0.024(4) 0.004(3) 0.012(3) 0.002(3)
C11 0.021(3) 0.024(4) 0.037(4) -0.001(3) 0.016(3) 0.002(3)
C12 0.018(3) 0.028(4) 0.029(4) -0.001(3) 0.006(3) 0.001(3)
C13 0.021(3) 0.014(3) 0.030(4) 0.002(3) 0.002(3) -0.002(3)
C14 0.014(3) 0.021(3) 0.023(3) -0.005(3) 0.004(3) 0.003(3)
C15 0.022(3) 0.027(4) 0.033(4) 0.000(3) 0.001(3) 0.003(3)
C16 0.026(4) 0.029(4) 0.034(4) 0.005(3) 0.014(3) 0.000(3)
C17 0.034(4) 0.028(4) 0.031(4) -0.006(3) 0.011(3) -0.005(3)
C18 0.021(3) 0.025(4) 0.026(4) -0.006(3) 0.002(3) 0.003(3)
C19 0.024(3) 0.018(4) 0.025(3) -0.004(3) 0.006(3) -0.001(3)
C20 0.027(4) 0.024(4) 0.026(4) -0.007(3) 0.003(3) -0.002(3)
C21 0.023(4) 0.029(4) 0.038(4) 0.007(3) 0.004(3) 0.004(3)
C22 0.031(4) 0.036(4) 0.029(4) -0.001(3) -0.001(3) 0.008(3)
C23 0.034(4) 0.034(4) 0.020(3) -0.008(3) 0.007(3) -0.001(3)
C24 0.038(4) 0.032(4) 0.037(4) -0.004(3) 0.014(3) -0.008(3)
C25 0.041(4) 0.047(5) 0.054(5) -0.024(4) -0.008(4) 0.001(4)
C26 0.042(4) 0.032(4) 0.034(4) 0.001(3) -0.002(3) 0.007(3)
C27 0.024(4) 0.040(4) 0.022(3) -0.006(3) 0.006(3) 0.000(3)
C28 0.035(4) 0.031(4) 0.046(4) 0.006(3) 0.014(3) 0.000(3)

loop_
_atom_type_symbol
_atom_type_description
_atom_type_scat_dispersion_real
_atom_type_scat_dispersion_imag
_atom_type_scat_source
C C 0.0033 0.0016 'International Tables Vol C Tables 4.2.6.8 and 6.1.1.4'
H H 0.0000 0.0000 'International Tables Vol C Tables 4.2.6.8 and 6.1.1.4'
N N 0.0061 0.0033 'International Tables Vol C Tables 4.2.6.8 and 6.1.1.4'
Cu Cu 0.3201 1.2651 'International Tables Vol C Tables 4.2.6.8 and 6.1.1.4'
I I -0.4742 1.8119 'International Tables Vol C Tables 4.2.6.8 and 6.1.1.4'

loop_
_geom_angle_atom_site_label_1
_geom_angle_atom_site_label_2
_geom_angle_atom_site_label_3
_geom_angle
N3 Cu1 N2 115.94(19)
N3 Cu1 N1 110.75(19)
N2 Cu1 N1 78.86(18)
N3 Cu1 I1 112.74(15)
N2 Cu1 I1 119.51(12)
N1 Cu1 I1 114.43(13)
C7 N1 C1 120.8(5)
C7 N1 Cu1 116.2(4)
C1 N1 Cu1 122.9(4)
C13 N2 C9 117.5(5)
C13 N2 Cu1 128.9(4)
C9 N2 Cu1 113.5(4)
C27 N3 Cu1 175.3(5)
C2 C1 C6 121.7(6)
C2 C1 N1 118.9(5)
C6 C1 N1 119.2(5)
C1 C2 C3 118.0(6)
C1 C2 C24 121.6(5)
C3 C2 C24 120.4(6)
C4 C3 C2 121.5(6)
C4 C3 H3 119.2
C2 C3 H3 119.2
C3 C4 C5 119.3(6)
C3 C4 C25 120.2(6)
C5 C4 C25 120.5(6)
C4 C5 C6 121.6(6)
C4 C5 H5 119.2
C6 C5 H5 119.2
C1 C6 C5 117.9(6)
C1 C6 C26 122.3(6)
C5 C6 C26 119.8(6)
N1 C7 C9 116.2(5)
N1 C7 C8 126.0(5)
C9 C7 C8 117.8(5)
C7 C8 H8A 109.5
C7 C8 H8B 109.5
H8A C8 H8B 109.5
C7 C8 H8C 109.5
H8A C8 H8C 109.5
H8B C8 H8C 109.5
N2 C9 C10 122.0(5)
N2 C9 C7 115.2(5)
C10 C9 C7 122.7(5)
C9 C10 C11 119.6(5)
C9 C10 H10 120.2
C11 C10 H10 120.2
C12 C11 C10 118.3(5)
C12 C11 H11 120.8
C10 C11 H11 120.8
C11 C12 C13 120.2(5)
C11 C12 H12 119.9
C13 C12 H12 119.9
N2 C13 C12 122.2(5)
N2 C13 C14 117.2(5)
C12 C13 C14 120.5(5)
C15 C14 C19 120.5(5)
C15 C14 C13 118.8(5)
C19 C14 C13 120.5(5)
C14 C15 C16 121.2(5)
C14 C15 H15 119.4
C16 C15 H15 119.4
C17 C16 C15 118.9(6)
C17 C16 H16 120.5
C15 C16 H16 120.5
C16 C17 C18 122.0(6)
C16 C17 H17 119.0
C18 C17 H17 119.0
C17 C18 C23 121.7(6)
C17 C18 C19 119.0(5)
C23 C18 C19 119.2(5)
C20 C19 C14 124.3(5)
C20 C19 C18 117.5(5)
C14 C19 C18 118.2(5)
C21 C20 C19 121.4(6)
C21 C20 H20 119.3
C19 C20 H20 119.3
C20 C21 C22 121.8(6)
C20 C21 H21 119.1
C22 C21 H21 119.1
C23 C22 C21 117.8(6)
C23 C22 H22 121.1
C21 C22 H22 121.1
C22 C23 C18 122.3(6)
C22 C23 H23 118.8
C18 C23 H23 118.8
C2 C24 H24A 109.5
C2 C24 H24B 109.5
H24A C24 H24B 109.5
C2 C24 H24C 109.5
H24A C24 H24C 109.5
H24B C24 H24C 109.5
C4 C25 H25A 109.5
C4 C25 H25B 109.5
H25A C25 H25B 109.5
C4 C25 H25C 109.5
H25A C25 H25C 109.5
H25B C25 H25C 109.5
C6 C26 H26A 109.5
C6 C26 H26B 109.5
H26A C26 H26B 109.5
C6 C26 H26C 109.5
H26A C26 H26C 109.5
H26B C26 H26C 109.5
N3 C27 C28 178.7(7)
C27 C28 H28A 109.5
C27 C28 H28B 109.5
H28A C28 H28B 109.5
C27 C28 H28C 109.5
H28A C28 H28C 109.5
H28B C28 H28C 109.5

loop_
_geom_bond_atom_site_label_1
_geom_bond_atom_site_label_2
_geom_bond_distance
Cu1 N3 1.960(5)
Cu1 N2 2.085(4)
Cu1 N1 2.091(4)
Cu1 I1 2.5479(9)
N1 C7 1.282(7)
N1 C1 1.434(6)
N2 C13 1.342(6)
N2 C9 1.372(6)
N3 C27 1.125(7)
C1 C2 1.382(7)
C1 C6 1.386(7)
C2 C3 1.403(7)
C2 C24 1.508(7)
C3 C4 1.366(8)
C3 H3 0.9500
C4 C5 1.369(8)
C4 C25 1.527(7)
C5 C6 1.402(7)
C5 H5 0.9500
C6 C26 1.501(7)
C7 C9 1.500(7)
C7 C8 1.515(7)
C8 H8A 0.9800
C8 H8B 0.9800
C8 H8C 0.9800
C9 C10 1.377(7)
C10 C11 1.389(7)
C10 H10 0.9500
C11 C12 1.364(7)
C11 H11 0.9500
C12 C13 1.387(7)
C12 H12 0.9500
C13 C14 1.507(7)
C14 C15 1.355(7)
C14 C19 1.426(7)
C15 C16 1.427(7)
C15 H15 0.9500
C16 C17 1.354(7)
C16 H16 0.9500
C17 C18 1.408(7)
C17 H17 0.9500
C18 C23 1.409(7)
C18 C19 1.427(7)
C19 C20 1.420(7)
C20 C21 1.351(7)
C20 H20 0.9500
C21 C22 1.420(8)
C21 H21 0.9500
C22 C23 1.368(7)
C22 H22 0.9500
C23 H23 0.9500
C24 H24A 0.9800
C24 H24B 0.9800
C24 H24C 0.9800
C25 H25A 0.9800
C25 H25B 0.9800
C25 H25C 0.9800
C26 H26A 0.9800
C26 H26B 0.9800
C26 H26C 0.9800
C27 C28 1.456(8)
C28 H28A 0.9800
C28 H28B 0.9800
C28 H28C 0.9800

loop_
_geom_hbond_atom_site_label_D
_geom_hbond_atom_site_label_H
_geom_hbond_atom_site_label_A
_geom_hbond_distance_DH
_geom_hbond_distance_HA
_geom_hbond_distance_DA
_geom_hbond_angle_DHA
C26 H26B N1 0.98 2.52 2.891(8) 102

loop_
_geom_torsion_atom_site_label_1
_geom_torsion_atom_site_label_2
_geom_torsion_atom_site_label_3
_geom_torsion_atom_site_label_4
_geom_torsion
N3 Cu1 N1 C7 -113.7(4)
N2 Cu1 N1 C7 0.1(4)
I1 Cu1 N1 C7 117.6(4)
N3 Cu1 N1 C1 68.3(5)
N2 Cu1 N1 C1 -178.0(5)
I1 Cu1 N1 C1 -60.5(4)
N3 Cu1 N2 C13 -74.9(5)
N1 Cu1 N2 C13 177.3(5)
I1 Cu1 N2 C13 65.3(5)
N3 Cu1 N2 C9 108.0(4)
N1 Cu1 N2 C9 0.2(4)
I1 Cu1 N2 C9 -111.7(3)
C7 N1 C1 C2 -86.8(7)
Cu1 N1 C1 C2 91.2(6)
C7 N1 C1 C6 97.6(7)
Cu1 N1 C1 C6 -84.4(6)
C6 C1 C2 C3 0.7(9)
N1 C1 C2 C3 -174.8(5)
C6 C1 C2 C24 -179.1(5)
N1 C1 C2 C24 5.4(8)
C1 C2 C3 C4 0.2(9)
C24 C2 C3 C4 180.0(5)
C2 C3 C4 C5 -0.3(9)
C2 C3 C4 C25 178.0(5)
C3 C4 C5 C6 -0.5(10)
C25 C4 C5 C6 -178.8(5)
C2 C1 C6 C5 -1.4(9)
N1 C1 C6 C5 174.1(5)
C2 C1 C6 C26 179.1(5)
N1 C1 C6 C26 -5.4(9)
C4 C5 C6 C1 1.3(9)
C4 C5 C6 C26 -179.2(6)
C1 N1 C7 C9 177.8(5)
Cu1 N1 C7 C9 -0.3(7)
C1 N1 C7 C8 -2.4(9)
Cu1 N1 C7 C8 179.5(4)
C13 N2 C9 C10 -0.2(8)
Cu1 N2 C9 C10 177.2(4)
C13 N2 C9 C7 -177.8(5)
Cu1 N2 C9 C7 -0.5(6)
N1 C7 C9 N2 0.5(7)
C8 C7 C9 N2 -179.3(5)
N1 C7 C9 C10 -177.1(5)
C8 C7 C9 C10 3.0(8)
N2 C9 C10 C11 0.6(8)
C7 C9 C10 C11 178.1(5)
C9 C10 C11 C12 -1.0(8)
C10 C11 C12 C13 1.0(9)
C9 N2 C13 C12 0.2(8)
Cu1 N2 C13 C12 -176.7(4)
C9 N2 C13 C14 -176.8(5)
Cu1 N2 C13 C14 6.3(7)
C11 C12 C13 N2 -0.7(9)
C11 C12 C13 C14 176.2(5)
N2 C13 C14 C15 56.3(7)
C12 C13 C14 C15 -120.8(6)
N2 C13 C14 C19 -128.1(5)
C12 C13 C14 C19 54.8(8)
C19 C14 C15 C16 -2.4(8)
C13 C14 C15 C16 173.3(5)
C14 C15 C16 C17 0.1(9)
C15 C16 C17 C18 0.5(9)
C16 C17 C18 C23 179.2(6)
C16 C17 C18 C19 1.1(8)
C15 C14 C19 C20 -175.4(5)
C13 C14 C19 C20 9.0(8)
C15 C14 C19 C18 3.9(8)
C13 C14 C19 C18 -171.7(5)
C17 C18 C19 C20 176.1(5)
C23 C18 C19 C20 -2.1(8)
C17 C18 C19 C14 -3.2(8)
C23 C18 C19 C14 178.6(5)
C14 C19 C20 C21 179.7(5)
C18 C19 C20 C21 0.5(8)
C19 C20 C21 C22 2.1(9)
C20 C21 C22 C23 -3.0(9)
C21 C22 C23 C18 1.3(9)
C17 C18 C23 C22 -176.9(5)
C19 C18 C23 C22 1.2(9)

_cod_database_fobs_code 2241962
